data_2234967
loop_
_publ_author_name
Chandra
'Srikantamurthy, N.'
'Umesha, K. B.'
'Jeyaseelan, S.'
'Mahendra, M.'

_publ_section_title
;
 (<i>E</i>)-<i>N</i>'-Hydroxy-1,3-diphenyl-4,5-dihydro-1<i>H</i>-pyrazole-5-carboximidamide
;
_journal_coeditor_code DS2183
_journal_issue 6
_journal_name_full 'Acta Crystallographica Section E'
_journal_page_first o1661
_journal_page_last o1662
_journal_paper_doi 10.1107/S1600536812019630
_journal_volume 68
_journal_year 2012
_chemical_formula_iupac 'C16 H16 N4 O'
_chemical_formula_moiety 'C16 H16 N4 O'
_chemical_formula_sum 'C16 H16 N4 O'
_chemical_formula_weight 280.33
_chemical_melting_point 481
_chemical_name_systematic
;
(<i>E</i>)-<i>N</i>'-Hydroxy-1,3-diphenyl-4,5-dihydro-1<i>H</i>-pyrazole-5-
carboximidamide
;
_space_group_IT_number 2
_symmetry_cell_setting triclinic
_symmetry_space_group_name_Hall '-P 1'
_symmetry_space_group_name_H-M 'P -1'
_atom_sites_solution_hydrogens geom
_atom_sites_solution_primary direct
_atom_sites_solution_secondary difmap
_cell_angle_alpha 99.50(2)
_cell_angle_beta 99.76(2)
_cell_angle_gamma 106.70(2)
_cell_formula_units_Z 2
_cell_length_a 7.845(11)
_cell_length_b 8.940(12)
_cell_length_c 11.116(15)
_cell_measurement_reflns_used 2480
_cell_measurement_temperature 293
_cell_measurement_theta_max 24.99
_cell_measurement_theta_min 1.91
_cell_volume 716.8(17)
_computing_cell_refinement 'SAINT (Bruker, 2009)'
_computing_data_collection 'APEX2 (Bruker, 2009)'
_computing_data_reduction 'SAINT (Bruker, 2009)'
_computing_molecular_graphics 'PLATON (Spek, 2009)'
_computing_publication_material 'SHELXL97 (Sheldrick, 2008)'
_computing_structure_refinement 'SHELXL97 (Sheldrick, 2008)'
_computing_structure_solution 'SHELXS97 (Sheldrick, 2008)'
_diffrn_ambient_temperature 293
_diffrn_measured_fraction_theta_full 0.984
_diffrn_measured_fraction_theta_max 0.984
_diffrn_measurement_device_type 'Bruker APEXII CCD area-detector'
_diffrn_measurement_method '\w and \f scans'
_diffrn_radiation_type MoK\a
_diffrn_radiation_wavelength 0.71073
_diffrn_reflns_av_R_equivalents 0.0308
_diffrn_reflns_av_sigmaI/netI 0.0354
_diffrn_reflns_limit_h_max 9
_diffrn_reflns_limit_h_min -9
_diffrn_reflns_limit_k_max 10
_diffrn_reflns_limit_k_min -10
_diffrn_reflns_limit_l_max 13
_diffrn_reflns_limit_l_min -13
_diffrn_reflns_number 6110
_diffrn_reflns_reduction_process
;
;
_diffrn_reflns_theta_full 24.99
_diffrn_reflns_theta_max 24.99
_diffrn_reflns_theta_min 1.91
_exptl_absorpt_coefficient_mu 0.085
_exptl_absorpt_correction_type none
_exptl_crystal_colour yellow
_exptl_crystal_density_diffrn 1.299
_exptl_crystal_density_method 'Not Measured'
_exptl_crystal_description block
_exptl_crystal_F_000 296
_exptl_crystal_size_max 0.30
_exptl_crystal_size_mid 0.22
_exptl_crystal_size_min 0.15
_refine_diff_density_max 0.220
_refine_diff_density_min -0.289
_refine_ls_extinction_coef 0.039(10)
_refine_ls_extinction_expression FC^*^=KFC[1+0.001XFC^2^\L^3^/SIN(2\Q)]^-1/4^
_refine_ls_extinction_method 'SHELXL97 (Sheldrick, 2008)'
_refine_ls_goodness_of_fit_ref 1.093
_refine_ls_hydrogen_treatment constr
_refine_ls_matrix_type full
_refine_ls_number_parameters 192
_refine_ls_number_reflns 2480
_refine_ls_number_restraints 0
_refine_ls_restrained_S_all 1.093
_refine_ls_R_factor_all 0.0697
_refine_ls_R_factor_gt 0.0534
_refine_ls_shift/su_max 0.001
_refine_ls_shift/su_mean 0.000
_refine_ls_structure_factor_coef Fsqd
_refine_ls_weighting_details 'calc w=1/[\s^2^(Fo^2^)+(0.1095P)^2^+0.0579P] where P=(Fo^2^+2Fc^2^)/3'
_refine_ls_weighting_scheme calc
_refine_ls_wR_factor_gt 0.1539
_refine_ls_wR_factor_ref 0.1720
_reflns_number_gt 1912
_reflns_number_total 2480
_reflns_threshold_expression I>2\s(I)
_cod_data_source_file ds2183.cif
_cod_data_source_block I
_cod_database_code 2234967
_cod_database_fobs_code 2234967

loop_
_symmetry_equiv_pos_site_id
_symmetry_equiv_pos_as_xyz
1 x,y,z
2 -x,-y,-z

loop_
_atom_site_aniso_label
_atom_site_aniso_U_11
_atom_site_aniso_U_22
_atom_site_aniso_U_33
_atom_site_aniso_U_12
_atom_site_aniso_U_13
_atom_site_aniso_U_23
O9 0.0510(10) 0.0600(10) 0.0460(8) 0.0137(8) -0.0075(7) 0.0075(7)
N2 0.0361(9) 0.0490(10) 0.0306(8) 0.0011(8) 0.0024(7) 0.0059(7)
N3 0.0362(9) 0.0463(10) 0.0330(8) 0.0083(8) 0.0051(7) 0.0059(7)
N7 0.0511(11) 0.0484(11) 0.0476(10) 0.0179(9) -0.0011(8) -0.0001(8)
N8 0.0403(10) 0.0487(10) 0.0347(8) 0.0086(8) -0.0013(7) 0.0042(7)
C1 0.0330(11) 0.0389(11) 0.0370(10) 0.0049(8) 0.0030(8) -0.0012(8)
C4 0.0315(10) 0.0405(11) 0.0400(10) 0.0096(8) 0.0065(8) 0.0070(8)
C5 0.0380(11) 0.0414(11) 0.0458(11) 0.0049(9) 0.0019(9) 0.0084(9)
C6 0.0333(10) 0.0372(10) 0.0351(9) 0.0037(8) 0.0074(8) 0.0034(8)
C10 0.0338(11) 0.0416(11) 0.0392(10) 0.0114(9) 0.0088(8) 0.0072(8)
C11 0.0379(11) 0.0495(12) 0.0384(10) 0.0070(9) 0.0056(9) 0.0072(9)
C12 0.0411(12) 0.0530(14) 0.0594(13) 0.0007(10) 0.0082(10) 0.0116(11)
C13 0.0506(14) 0.0582(14) 0.0635(14) 0.0130(11) 0.0223(11) 0.0254(11)
C14 0.0554(14) 0.0746(16) 0.0449(12) 0.0188(12) 0.0157(10) 0.0237(11)
C15 0.0420(12) 0.0675(15) 0.0394(11) 0.0071(11) 0.0041(9) 0.0082(10)
C16 0.0393(11) 0.0427(11) 0.0425(11) 0.0169(9) 0.0105(9) 0.0104(9)
C17 0.0548(14) 0.0448(12) 0.0452(11) 0.0096(10) 0.0089(10) 0.0083(9)
C18 0.0827(18) 0.0666(16) 0.0392(12) 0.0324(14) 0.0080(12) 0.0109(11)
C19 0.0746(19) 0.092(2) 0.0582(14) 0.0453(17) 0.0318(14) 0.0400(14)
C20 0.0482(15) 0.100(2) 0.0864(19) 0.0244(15) 0.0253(14) 0.0567(17)
C21 0.0396(13) 0.0733(16) 0.0640(14) 0.0105(11) 0.0085(11) 0.0311(12)

loop_
_atom_site_type_symbol
_atom_site_label
_atom_site_fract_x
_atom_site_fract_y
_atom_site_fract_z
_atom_site_U_iso_or_equiv
_atom_site_thermal_displace_type
_atom_site_calc_flag
_atom_site_refinement_flags
_atom_site_occupancy
O O9 -0.5121(2) 0.68205(19) -0.45801(14) 0.0562(5) Uani . . 1.000
N N2 0.0152(2) 0.8338(2) -0.12879(14) 0.0424(5) Uani . . 1.000
N N3 0.0582(2) 0.81960(19) -0.00444(14) 0.0404(5) Uani . . 1.000
N N7 -0.3248(3) 0.8676(2) -0.24261(16) 0.0516(6) Uani . . 1.000
N N8 -0.3688(2) 0.6340(2) -0.39332(14) 0.0444(5) Uani . . 1.000
C C1 -0.1393(3) 0.6924(2) -0.20673(17) 0.0396(6) Uani . . 1.000
C C4 -0.0671(3) 0.6971(2) 0.01121(17) 0.0383(6) Uani . . 1.000
C C5 -0.2139(3) 0.6106(3) -0.10645(18) 0.0447(6) Uani . . 1.000
C C6 -0.2839(3) 0.7360(2) -0.28863(16) 0.0376(6) Uani . . 1.000
C C10 0.1498(3) 0.9301(2) -0.17755(17) 0.0386(6) Uani . . 1.000
C C11 0.3162(3) 1.0346(3) -0.09989(18) 0.0443(6) Uani . . 1.000
C C12 0.4414(3) 1.1360(3) -0.1493(2) 0.0549(8) Uani . . 1.000
C C13 0.4073(3) 1.1382(3) -0.2751(2) 0.0559(8) Uani . . 1.000
C C14 0.2440(3) 1.0334(3) -0.3529(2) 0.0570(8) Uani . . 1.000
C C15 0.1173(3) 0.9290(3) -0.30604(19) 0.0531(7) Uani . . 1.000
C C16 -0.0716(3) 0.6542(2) 0.13341(18) 0.0405(6) Uani . . 1.000
C C17 0.0704(3) 0.7310(3) 0.24058(19) 0.0503(7) Uani . . 1.000
C C18 0.0566(4) 0.6911(3) 0.3551(2) 0.0619(9) Uani . . 1.000
C C19 -0.1001(4) 0.5748(4) 0.3648(2) 0.0660(10) Uani . . 1.000
C C20 -0.2370(4) 0.4957(4) 0.2606(3) 0.0725(10) Uani . . 1.000
C C21 -0.2240(3) 0.5340(3) 0.1455(2) 0.0592(8) Uani . . 1.000
H H1 -0.09220 0.62150 -0.25880 0.0480 Uiso calc R 1.000
H H5A -0.32990 0.62440 -0.09850 0.0540 Uiso calc R 1.000
H H5B -0.22930 0.49700 -0.12590 0.0540 Uiso calc R 1.000
H H7A -0.41430 0.88920 -0.28410 0.0620 Uiso calc R 1.000
H H7B -0.26140 0.92980 -0.17180 0.0620 Uiso calc R 1.000
H H9 -0.57860 0.60770 -0.51580 0.0840 Uiso calc R 1.000
H H11 0.34250 1.03590 -0.01490 0.0530 Uiso calc R 1.000
H H12 0.55100 1.20410 -0.09660 0.0660 Uiso calc R 1.000
H H13 0.49130 1.20810 -0.30680 0.0670 Uiso calc R 1.000
H H14 0.21920 1.03300 -0.43780 0.0680 Uiso calc R 1.000
H H15 0.01040 0.85810 -0.36010 0.0640 Uiso calc R 1.000
H H17 0.17460 0.80920 0.23490 0.0600 Uiso calc R 1.000
H H18 0.15190 0.74200 0.42530 0.0740 Uiso calc R 1.000
H H19 -0.11120 0.55120 0.44210 0.0790 Uiso calc R 1.000
H H20 -0.33940 0.41570 0.26670 0.0870 Uiso calc R 1.000
H H21 -0.31800 0.47900 0.07530 0.0710 Uiso calc R 1.000

loop_
_atom_type_symbol
_atom_type_description
_atom_type_scat_dispersion_real
_atom_type_scat_dispersion_imag
_atom_type_scat_source
O O 0.0106 0.0060 'International Tables Vol C Tables 4.2.6.8 and 6.1.1.4'
N N 0.0061 0.0033 'International Tables Vol C Tables 4.2.6.8 and 6.1.1.4'
H H 0.0000 0.0000 'International Tables Vol C Tables 4.2.6.8 and 6.1.1.4'
C C 0.0033 0.0016 'International Tables Vol C Tables 4.2.6.8 and 6.1.1.4'

loop_
_geom_angle_atom_site_label_1
_geom_angle_atom_site_label_2
_geom_angle_atom_site_label_3
_geom_angle
_geom_angle_publ_flag
N8 O9 H9 109.00 no
N3 N2 C10 119.54(16) no
C1 N2 C10 123.69(15) no
N3 N2 C1 111.45(15) no
N2 N3 C4 108.91(15) no
O9 N8 C6 110.57(17) no
H7A N7 H7B 120.00 no
C6 N7 H7A 120.00 no
C6 N7 H7B 120.00 no
N2 C1 C6 113.72(15) no
C5 C1 C6 111.87(19) no
N2 C1 C5 101.89(15) no
N3 C4 C5 113.12(17) no
N3 C4 C16 123.32(18) no
C5 C4 C16 123.43(19) no
C1 C5 C4 102.90(18) no
N7 C6 C1 118.32(16) no
N8 C6 C1 115.74(17) no
N7 C6 N8 125.7(2) no
N2 C10 C11 121.61(17) no
N2 C10 C15 120.30(19) no
C11 C10 C15 118.0(2) no
C10 C11 C12 120.36(18) no
C11 C12 C13 121.6(2) no
C12 C13 C14 118.3(2) no
C13 C14 C15 121.2(2) no
C10 C15 C14 120.4(2) no
C4 C16 C17 122.66(19) no
C4 C16 C21 119.56(19) no
C17 C16 C21 117.78(19) no
C16 C17 C18 120.6(2) no
C17 C18 C19 120.1(2) no
C18 C19 C20 119.9(2) no
C19 C20 C21 120.4(3) no
C16 C21 C20 121.2(2) no
N2 C1 H1 110.00 no
C5 C1 H1 110.00 no
C6 C1 H1 110.00 no
C1 C5 H5A 111.00 no
C1 C5 H5B 111.00 no
C4 C5 H5A 111.00 no
C4 C5 H5B 111.00 no
H5A C5 H5B 109.00 no
C10 C11 H11 120.00 no
C12 C11 H11 120.00 no
C11 C12 H12 119.00 no
C13 C12 H12 119.00 no
C12 C13 H13 121.00 no
C14 C13 H13 121.00 no
C13 C14 H14 119.00 no
C15 C14 H14 119.00 no
C10 C15 H15 120.00 no
C14 C15 H15 120.00 no
C16 C17 H17 120.00 no
C18 C17 H17 120.00 no
C17 C18 H18 120.00 no
C19 C18 H18 120.00 no
C18 C19 H19 120.00 no
C20 C19 H19 120.00 no
C19 C20 H20 120.00 no
C21 C20 H20 120.00 no
C16 C21 H21 119.00 no
C20 C21 H21 119.00 no

loop_
_geom_bond_atom_site_label_1
_geom_bond_atom_site_label_2
_geom_bond_distance
_geom_bond_publ_flag
O9 N8 1.439(3) no
O9 H9 0.8200 no
N2 C1 1.490(3) no
N2 C10 1.406(3) no
N2 N3 1.402(3) no
N3 C4 1.303(3) no
N7 C6 1.350(3) no
N8 C6 1.291(3) no
N7 H7B 0.8600 no
N7 H7A 0.8600 no
C1 C5 1.538(4) no
C1 C6 1.513(4) no
C4 C16 1.474(3) no
C4 C5 1.510(4) no
C10 C15 1.406(3) no
C10 C11 1.405(4) no
C11 C12 1.387(4) no
C12 C13 1.383(4) no
C13 C14 1.391(4) no
C14 C15 1.390(4) no
C16 C21 1.402(4) no
C16 C17 1.404(4) no
C17 C18 1.391(4) no
C18 C19 1.397(5) no
C19 C20 1.366(5) no
C20 C21 1.391(4) no
C1 H1 0.9800 no
C5 H5A 0.9700 no
C5 H5B 0.9700 no
C11 H11 0.9300 no
C12 H12 0.9300 no
C13 H13 0.9300 no
C14 H14 0.9300 no
C15 H15 0.9300 no
C17 H17 0.9300 no
C18 H18 0.9300 no
C19 H19 0.9300 no
C20 H20 0.9300 no
C21 H21 0.9300 no

loop_
_geom_contact_atom_site_label_1
_geom_contact_atom_site_label_2
_geom_contact_distance
_geom_contact_site_symmetry_2
_geom_contact_publ_flag
O9 N7 2.596(4) . no
O9 N8 2.829(5) 2_464 no
O9 H7A 2.2900 . no
O9 H9 2.8600 2_464 no
O9 H20 2.7400 2_465 no
N2 N7 2.873(5) . no
N7 O9 2.596(4) . no
N7 N2 2.873(5) . no
N8 N8 3.039(5) 2_464 no
N8 O9 2.829(5) 2_464 no
N2 H7B 2.5500 . no
N3 H11 2.5300 . no
N3 H17 2.6900 . no
N3 H7B 2.6200 2_575 no
N7 H17 2.7700 2_575 no
N7 H5A 2.9000 . no
N7 H11 2.8900 2_575 no
N8 H9 2.1200 2_464 no
N8 H20 2.8500 2_465 no
C6 C15 3.181(6) . no
C11 C11 3.597(6) 2_675 no
C15 C6 3.181(6) . no
C1 H15 2.6400 . no
C5 H21 2.6300 . no
C6 H15 2.5700 . no
C6 H20 2.9500 2_465 no
C11 H7B 3.1000 2_575 no
C11 H11 3.0400 2_675 no
C12 H7A 3.0500 1_655 no
C13 H7A 2.9500 1_655 no
C14 H18 3.1000 1_554 no
C15 H1 2.9500 . no
C16 H5B 3.0400 2_565 no
C17 H5B 2.9100 2_565 no
C18 H1 2.9300 2_565 no
C19 H1 2.8600 2_565 no
C19 H19 3.0500 2_566 no
C20 H1 3.0600 2_565 no
C21 H5A 3.0100 . no
C21 H5B 2.9700 . no
H1 C15 2.9500 . no
H1 H15 2.5500 . no
H1 C18 2.9300 2_565 no
H1 C19 2.8600 2_565 no
H1 C20 3.0600 2_565 no
H5A N7 2.9000 . no
H5A C21 3.0100 . no
H5A H21 2.5000 . no
H5B C21 2.9700 . no
H5B H21 2.4700 . no
H5B C16 3.0400 2_565 no
H5B C17 2.9100 2_565 no
H7A O9 2.2900 . no
H7A C12 3.0500 1_455 no
H7A C13 2.9500 1_455 no
H7B N2 2.5500 . no
H7B N3 2.6200 2_575 no
H7B C11 3.1000 2_575 no
H7B H11 2.2700 2_575 no
H7B H17 2.4900 2_575 no
H9 O9 2.8600 2_464 no
H9 N8 2.1200 2_464 no
H11 N3 2.5300 . no
H11 N7 2.8900 2_575 no
H11 C11 3.0400 2_675 no
H11 H7B 2.2700 2_575 no
H15 C1 2.6400 . no
H15 C6 2.5700 . no
H15 H1 2.5500 . no
H17 N3 2.6900 . no
H17 N7 2.7700 2_575 no
H17 H7B 2.4900 2_575 no
H18 C14 3.1000 1_556 no
H19 C19 3.0500 2_566 no
H19 H19 2.4700 2_566 no
H20 O9 2.7400 2_465 no
H20 N8 2.8500 2_465 no
H20 C6 2.9500 2_465 no
H21 C5 2.6300 . no
H21 H5A 2.5000 . no
H21 H5B 2.4700 . no

loop_
_geom_hbond_atom_site_label_D
_geom_hbond_atom_site_label_H
_geom_hbond_atom_site_label_A
_geom_hbond_site_symmetry_A
_geom_hbond_distance_DH
_geom_hbond_distance_HA
_geom_hbond_distance_DA
_geom_hbond_angle_DHA
_geom_hbond_publ_flag
N7 H7A O9 . 0.8600 2.2900 2.596(4) 101.00 no
N7 H7B N2 . 0.8600 2.5500 2.873(5) 103.00 no
N7 H7B N3 2_575 0.8600 2.6200 3.449(5) 164.00 yes
O9 H9 N8 2_464 0.8200 2.1200 2.829(5) 145.00 yes
C11 H11 N3 . 0.9300 2.5300 2.843(5) 100.00 no

loop_
_geom_torsion_atom_site_label_1
_geom_torsion_atom_site_label_2
_geom_torsion_atom_site_label_3
_geom_torsion_atom_site_label_4
_geom_torsion
_geom_torsion_publ_flag
C1 N2 N3 C4 -9.1(2) no
C10 N2 N3 C4 -164.28(18) no
N3 N2 C1 C5 13.1(2) no
N3 N2 C1 C6 133.67(17) no
C10 N2 C1 C5 167.10(19) no
C10 N2 C1 C6 -72.4(3) no
N3 N2 C10 C11 -11.3(3) no
N3 N2 C10 C15 171.45(19) no
C1 N2 C10 C11 -163.3(2) no
C1 N2 C10 C15 19.4(3) no
N2 N3 C4 C5 0.5(2) no
N2 N3 C4 C16 -175.53(19) no
O9 N8 C6 N7 1.8(3) no
O9 N8 C6 C1 175.42(16) no
N2 C1 C5 C4 -11.6(2) no
C6 C1 C5 C4 -133.48(17) no
N2 C1 C6 N7 -36.7(3) no
N2 C1 C6 N8 149.19(18) no
C5 C1 C6 N7 78.0(2) no
C5 C1 C6 N8 -96.1(2) no
N3 C4 C5 C1 7.6(3) no
C16 C4 C5 C1 -176.4(2) no
N3 C4 C16 C17 -7.4(3) no
N3 C4 C16 C21 171.5(2) no
C5 C4 C16 C17 176.9(2) no
C5 C4 C16 C21 -4.2(3) no
N2 C10 C11 C12 -175.7(2) no
C15 C10 C11 C12 1.6(4) no
N2 C10 C15 C14 174.8(2) no
C11 C10 C15 C14 -2.5(4) no
C10 C11 C12 C13 0.2(4) no
C11 C12 C13 C14 -1.1(4) no
C12 C13 C14 C15 0.2(4) no
C13 C14 C15 C10 1.6(4) no
C4 C16 C17 C18 177.3(2) no
C21 C16 C17 C18 -1.7(4) no
C4 C16 C21 C20 -176.9(2) no
C17 C16 C21 C20 2.1(4) no
C16 C17 C18 C19 -0.6(4) no
C17 C18 C19 C20 2.5(5) no
C18 C19 C20 C21 -2.1(5) no
C19 C20 C21 C16 -0.2(5) no
